data_7222110
loop_
_publ_author_name
'Tang, Si-Fu'
'Li, Xuebing'

_publ_section_title
;
 Lanthanide diphosphonates based on a V-shaped ligand: syntheses,
 structures, experimental and theoretical luminescence properties
;
_journal_issue 40
_journal_name_full CrystEngComm
_journal_page_first 7723
_journal_paper_doi 10.1039/C5CE01366F
_journal_volume 17
_journal_year 2015
_chemical_absolute_configuration unk
_chemical_formula_sum 'C21 H34 O23 P6 Tb2'
_chemical_formula_weight 1158.14
_chemical_name_systematic
;
 ?
;
_space_group_crystal_system cubic
_space_group_IT_number 199
_space_group_name_Hall 'I 2b 2c 3'
_space_group_name_H-M_alt 'I 21 3'
_symmetry_space_group_name_Hall 'I 2b 2c 3'
_symmetry_space_group_name_H-M 'I 21 3'
_atom_sites_solution_hydrogens mixed
_audit_creation_method SHELXL-2013
_audit_update_record
;
2015-08-24 deposited with the CCDC.
2015-09-10 downloaded from the CCDC.
;
_cell_angle_alpha 90
_cell_angle_beta 90
_cell_angle_gamma 90
_cell_formula_units_Z 4
_cell_length_a 16.0134(11)
_cell_length_b 16.0134(11)
_cell_length_c 16.0134(11)
_cell_measurement_temperature 297(2)
_cell_measurement_theta_max 24.975
_cell_measurement_theta_min 3.116
_cell_volume 4106.3(5)
_computing_cell_refinement 'Bruker XSCANS'
_computing_data_collection 'Bruker XSCANS'
_computing_data_reduction 'Bruker SHELXTL'
_computing_molecular_graphics 'Bruker SHELXTL'
_computing_publication_material 'Bruker SHELXTL'
_computing_structure_refinement 'SHELXL-2013 (Sheldrick, 2013)'
_computing_structure_solution 'Bruker SHELXTL'
_diffrn_ambient_temperature 297(2)
_diffrn_measured_fraction_theta_full 0.983
_diffrn_measured_fraction_theta_max 0.996
_diffrn_measurement_device_type 'Bruker P4'
_diffrn_radiation_type MoK\a
_diffrn_radiation_wavelength 0.71073
_diffrn_reflns_av_R_equivalents 0.0518
_diffrn_reflns_av_unetI/netI 0.0285
_diffrn_reflns_laue_measured_fraction_full 0.983
_diffrn_reflns_laue_measured_fraction_max 0.996
_diffrn_reflns_limit_h_max 19
_diffrn_reflns_limit_h_min -19
_diffrn_reflns_limit_k_max 19
_diffrn_reflns_limit_k_min -19
_diffrn_reflns_limit_l_max 19
_diffrn_reflns_limit_l_min -17
_diffrn_reflns_number 10160
_diffrn_reflns_point_group_measured_fraction_full 0.981
_diffrn_reflns_point_group_measured_fraction_max 0.994
_diffrn_reflns_theta_full 25.242
_diffrn_reflns_theta_max 24.975
_diffrn_reflns_theta_min 3.116
_exptl_absorpt_coefficient_mu 3.728
_exptl_absorpt_correction_T_max 0.458
_exptl_absorpt_correction_T_min 0.440
_exptl_absorpt_correction_type multi-scan
_exptl_crystal_colour colorless
_exptl_crystal_density_diffrn 1.873
_exptl_crystal_description cubic
_exptl_crystal_F_000 2256
_exptl_crystal_size_max 0.22
_exptl_crystal_size_mid 0.22
_exptl_crystal_size_min 0.22
_refine_diff_density_max 1.358
_refine_diff_density_min -0.707
_refine_diff_density_rms 0.117
_refine_ls_abs_structure_details
;
 Flack x determined using 466 quotients [(I+)-(I-)]/[(I+)+(I-)]
 (Parsons and Flack (2004), Acta Cryst. A60, s61).
;
_refine_ls_abs_structure_Flack 0.022(18)
_refine_ls_extinction_method none
_refine_ls_goodness_of_fit_ref 1.103
_refine_ls_hydrogen_treatment constr
_refine_ls_matrix_type full
_refine_ls_number_parameters 82
_refine_ls_number_reflns 1219
_refine_ls_number_restraints 32
_refine_ls_restrained_S_all 1.112
_refine_ls_R_factor_all 0.0438
_refine_ls_R_factor_gt 0.0348
_refine_ls_shift/su_max 0.010
_refine_ls_shift/su_mean 0.001
_refine_ls_structure_factor_coef Fsqd
_refine_ls_weighting_details
;
 w=1/[\s^2^(Fo^2^)+(0.0288P)^2^+63.1804P]
 where P=(Fo^2^+2Fc^2^)/3
;
_refine_ls_weighting_scheme calc
_refine_ls_wR_factor_gt 0.0782
_refine_ls_wR_factor_ref 0.0868
_reflns_Friedel_coverage 0.787
_reflns_friedel_fraction_full 0.978
_reflns_friedel_fraction_max 0.993
_reflns_number_gt 1109
_reflns_number_total 1219
_reflns_threshold_expression 'I > 2\s(I)'
_cod_data_source_file c5ce01366f2.cif
_cod_data_source_block 3
_cod_depositor_comments 'Adding full bibliography for 7222107--7222110.cif.'
_cod_original_cell_volume 4106.3(8)
_cod_database_code 7222110
_shelx_space_group_comment
;
The symmetry employed for this shelxl refinement is uniquely defined
by the following loop, which should always be used as a source of
symmetry information in preference to the above space-group names.
They are only intended as comments.
;
_shelxl_version_number 2013-2

loop_
_space_group_symop_operation_xyz
'x, y, z'
'-x+1/2, -y, z+1/2'
'-x, y+1/2, -z+1/2'
'x+1/2, -y+1/2, -z'
'z, x, y'
'z+1/2, -x+1/2, -y'
'-z+1/2, -x, y+1/2'
'-z, x+1/2, -y+1/2'
'y, z, x'
'-y, z+1/2, -x+1/2'
'y+1/2, -z+1/2, -x'
'-y+1/2, -z, x+1/2'
'x+1/2, y+1/2, z+1/2'
'-x+1, -y+1/2, z+1'
'-x+1/2, y+1, -z+1'
'x+1, -y+1, -z+1/2'
'z+1/2, x+1/2, y+1/2'
'z+1, -x+1, -y+1/2'
'-z+1, -x+1/2, y+1'
'-z+1/2, x+1, -y+1'
'y+1/2, z+1/2, x+1/2'
'-y+1/2, z+1, -x+1'
'y+1, -z+1, -x+1/2'
'-y+1, -z+1/2, x+1'

loop_
_atom_site_label
_atom_site_type_symbol
_atom_site_fract_x
_atom_site_fract_y
_atom_site_fract_z
_atom_site_U_iso_or_equiv
_atom_site_adp_type
_atom_site_occupancy
_atom_site_site_symmetry_order
_atom_site_calc_flag
_atom_site_refinement_flags_posn
_atom_site_refinement_flags_adp
_atom_site_refinement_flags_occupancy
Tb1 Tb -0.14116(2) -0.14116(2) 0.85884(2) 0.02054(4) Uani 1 3 d S T P
O1 O -0.04898(17) 0.10729(18) 0.88681(18) 0.0446(8) Uani 1 1 d . . .
H1B H -0.0348 0.1513 0.8648 0.067 Uiso 1 1 calc R U .
O1W O 0.0175(2) 0.0175(2) 1.0175(2) 0.0656(16) Uani 1 3 d S T P
H1W H 0.0268 -0.0303 1.0399 0.079 Uiso 0.3333 1 d R U P
H2W H 0.0677 0.0323 1.0190 0.079 Uiso 0.3333 1 d R U P
O2 O -0.15723(16) -0.00255(13) 0.87534(15) 0.0355(8) Uani 1 1 d . . .
O2W O 0.0000 0.2500 0.8162(3) 0.0763(16) Uani 1 2 d S TU P
H3W H 0.0297 0.2486 0.8600 0.092 Uiso 0.5 1 d R U P
H4W H -0.0092 0.2794 0.7732 0.092 Uiso 0.5 1 d R U P
O3 O -0.16052(17) 0.12393(16) 0.77981(15) 0.0406(8) Uani 1 1 d . . .
P1 P -0.14272(6) 0.08877(5) 0.86515(5) 0.0256(2) Uani 1 1 d . . .
C1 C -0.2500 0.1027(3) 1.0000 0.0290(14) Uani 1 2 d S T P
H1A H -0.2500 0.0447 1.0000 0.035 Uiso 1 2 calc R U P
C2 C -0.2047(2) 0.1437(2) 0.93987(19) 0.0294(9) Uani 1 1 d . . .
C3 C -0.2054(3) 0.2321(3) 0.9412(3) 0.0561(13) Uani 1 1 d . U .
H3A H -0.1751 0.2615 0.9013 0.067 Uiso 1 1 calc R U .
C4 C -0.2500 0.2747(4) 1.0000 0.0633(16) Uani 1 2 d S TU P
C5 C -0.2500 0.3706(5) 1.0000 0.090(2) Uani 1 2 d S TU P
H5A H -0.2974 0.3906 0.9692 0.135 Uiso 0.5 1 calc R U P
H5B H -0.1997 0.3906 0.9743 0.135 Uiso 0.5 1 calc R U P
H5C H -0.2529 0.3906 1.0564 0.135 Uiso 0.5 1 calc R U P

loop_
_atom_site_aniso_label
_atom_site_aniso_U_11
_atom_site_aniso_U_22
_atom_site_aniso_U_33
_atom_site_aniso_U_23
_atom_site_aniso_U_13
_atom_site_aniso_U_12
Tb1 0.02054(4) 0.02054(4) 0.02054(4) 0.00063(7) 0.00063(7) 0.00063(7)
O1 0.0398(14) 0.0454(15) 0.0488(16) 0.0069(13) 0.0017(12) -0.0057(12)
O1W 0.0656(16) 0.0656(16) 0.0656(16) -0.0059(18) -0.0059(18) -0.0059(18)
O2 0.0437(15) 0.0239(11) 0.0387(14) -0.0001(10) 0.0092(12) -0.0006(10)
O2W 0.085(3) 0.081(3) 0.062(3) 0.000 0.000 -0.028(2)
O3 0.0557(16) 0.0430(15) 0.0233(11) 0.0063(11) 0.0063(11) 0.0042(13)
P1 0.0319(4) 0.0232(4) 0.0217(3) 0.0013(3) 0.0028(5) 0.0006(4)
C1 0.043(3) 0.019(2) 0.024(2) 0.000 -0.007(2) 0.000
C2 0.0469(18) 0.0165(14) 0.0249(15) 0.0002(15) 0.0072(15) 0.0022(18)
C3 0.081(3) 0.0255(19) 0.061(2) 0.0056(18) 0.041(2) 0.002(2)
C4 0.080(3) 0.043(3) 0.067(3) 0.000 0.031(2) 0.000
C5 0.107(4) 0.064(3) 0.098(4) 0.000 0.032(3) 0.000

loop_
_atom_type_symbol
_atom_type_description
_atom_type_scat_dispersion_real
_atom_type_scat_dispersion_imag
_atom_type_scat_source
C C 0.0033 0.0016 'International Tables Vol C Tables 4.2.6.8 and 6.1.1.4'
H H 0.0000 0.0000 'International Tables Vol C Tables 4.2.6.8 and 6.1.1.4'
O O 0.0106 0.0060 'International Tables Vol C Tables 4.2.6.8 and 6.1.1.4'
P P 0.1023 0.0942 'International Tables Vol C Tables 4.2.6.8 and 6.1.1.4'
Tb Tb -0.1723 4.1537 'International Tables Vol C Tables 4.2.6.8 and 6.1.1.4'

loop_
_geom_angle_atom_site_label_1
_geom_angle_atom_site_label_2
_geom_angle_atom_site_label_3
_geom_angle
_geom_angle_site_symmetry_1
_geom_angle_site_symmetry_3
O2 Tb1 O2 90.60(9) 9_546 5_456
O2 Tb1 O2 90.60(9) 9_546 .
O2 Tb1 O2 90.60(9) 5_456 .
O2 Tb1 O3 178.76(9) 9_546 20_545
O2 Tb1 O3 88.81(9) 5_456 20_545
O2 Tb1 O3 90.49(10) . 20_545
O2 Tb1 O3 90.50(10) 9_546 16_446
O2 Tb1 O3 178.76(9) 5_456 16_446
O2 Tb1 O3 88.81(9) . 16_446
O3 Tb1 O3 90.10(9) 20_545 16_446
O2 Tb1 O3 88.81(9) 9_546 24_455
O2 Tb1 O3 90.50(10) 5_456 24_455
O2 Tb1 O3 178.76(10) . 24_455
O3 Tb1 O3 90.10(9) 20_545 24_455
O3 Tb1 O3 90.10(9) 16_446 24_455
P1 O2 Tb1 159.67(16) . .
P1 O3 Tb1 155.80(17) . 16_446
O2 P1 O3 115.91(15) . .
O2 P1 O1 108.10(15) . .
O3 P1 O1 108.13(16) . .
O2 P1 C2 108.87(16) . .
O3 P1 C2 108.58(15) . .
O1 P1 C2 106.89(16) . .
C2 C1 C2 122.9(5) 15_446 .
C1 C2 C3 117.6(4) . .
C1 C2 P1 121.9(3) . .
C3 C2 P1 120.4(3) . .
C4 C3 C2 121.0(4) . .
C3 C4 C3 120.0(6) 15_446 .
C3 C4 C5 120.0(3) 15_446 .
C3 C4 C5 120.0(3) . .

loop_
_geom_bond_atom_site_label_1
_geom_bond_atom_site_label_2
_geom_bond_distance
_geom_bond_site_symmetry_2
Tb1 O2 2.250(2) 9_546
Tb1 O2 2.250(2) 5_456
Tb1 O2 2.250(2) .
Tb1 O3 2.259(2) 20_545
Tb1 O3 2.259(2) 16_446
Tb1 O3 2.259(2) 24_455
O1 P1 1.569(3) .
O2 P1 1.490(2) .
O3 P1 1.505(3) .
O3 Tb1 2.259(2) 16_446
P1 C2 1.786(3) .
C1 C2 1.372(4) 15_446
C1 C2 1.372(4) .
C2 C3 1.416(5) .
C3 C4 1.365(6) .
C4 C3 1.365(6) 15_446
C4 C5 1.536(11) .
